data_7039381
loop_
_publ_author_name
'Nguyen, H. H.'
'Jegathesh, J. J.'
'Takiden, A.'
'Hauenstein, D.'
'Pham, C. T.'
'Le, C. D.'
'Abram, U.'

_publ_section_title
;
 2,6-Dipicolinoylbis(N,N-dialkylthioureas) as versatile building blocks
 for oligo- and polynuclear architectures.
;
_journal_issue 26
_journal_name_full 'Dalton transactions (Cambridge, England : 2003)'
_journal_page_first 10771
_journal_page_last 10779
_journal_paper_doi 10.1039/c6dt01389a
_journal_volume 45
_journal_year 2016
_chemical_formula_moiety 'C51 H69 Ba N15 Ni2 O6 S6'
_chemical_formula_sum 'C51 H69 Ba N15 Ni2 O6 S6'
_chemical_formula_weight 1435.33
_space_group_crystal_system orthorhombic
_space_group_IT_number 43
_space_group_name_Hall 'F 2 -2d'
_space_group_name_H-M_alt 'F d d 2'
_symmetry_space_group_name_Hall 'F 2 -2d'
_symmetry_space_group_name_H-M 'F d d 2'
_atom_sites_solution_hydrogens geom
_audit_creation_method SHELXL-2014/7
_audit_update_record
;
2016-05-16 deposited with the CCDC.
2016-06-01 downloaded from the CCDC.
;
_cell_angle_alpha 90
_cell_angle_beta 90
_cell_angle_gamma 90
_cell_formula_units_Z 8
_cell_length_a 37.438(3)
_cell_length_b 17.1664(13)
_cell_length_c 19.0285(14)
_cell_measurement_reflns_used 9206
_cell_measurement_temperature 100(2)
_cell_measurement_theta_max 30.654
_cell_measurement_theta_min 3.196
_cell_volume 12229.2(16)
_computing_cell_refinement 'SAINT v8.34A (Bruker, 2013)'
_computing_data_collection 'APEX2 (Bruker, 2013)'
_computing_data_reduction 'SAINT v8.34A (Bruker, 2013)'
_computing_molecular_graphics 'Olex2 (Dolomanov et al., 2009)'
_computing_publication_material WINGX
_computing_structure_refinement 'SHELXL-2014/7 (Sheldrick, 2014)'
_computing_structure_solution 'ShelXT (Sheldrick, 2015)'
_diffrn_ambient_temperature 100(2)
_diffrn_measured_fraction_theta_full 0.998
_diffrn_measured_fraction_theta_max 0.999
_diffrn_measurement_device_type 'D8 Quest Bruker CMOS'
_diffrn_measurement_method '\w and \f scans'
_diffrn_radiation_type MoK\a
_diffrn_radiation_wavelength 0.71073
_diffrn_reflns_av_R_equivalents 0.0358
_diffrn_reflns_av_unetI/netI 0.0211
_diffrn_reflns_Laue_measured_fraction_full 0.998
_diffrn_reflns_Laue_measured_fraction_max 0.999
_diffrn_reflns_limit_h_max 49
_diffrn_reflns_limit_h_min -49
_diffrn_reflns_limit_k_max 22
_diffrn_reflns_limit_k_min -22
_diffrn_reflns_limit_l_max 25
_diffrn_reflns_limit_l_min -25
_diffrn_reflns_number 82120
_diffrn_reflns_point_group_measured_fraction_full 0.999
_diffrn_reflns_point_group_measured_fraction_max 0.999
_diffrn_reflns_theta_full 26.000
_diffrn_reflns_theta_max 27.878
_diffrn_reflns_theta_min 3.155
_exptl_absorpt_coefficient_mu 1.511
_exptl_absorpt_correction_T_max 0.7463
_exptl_absorpt_correction_T_min 0.6686
_exptl_absorpt_correction_type multi-scan
_exptl_absorpt_process_details
;
SADABS-2014/2 (Bruker,2014/2) was used for absorption correction.
wR2(int) was 0.0721 before and 0.0639 after correction.
The Ratio of minimum to maximum transmission is 0.8959.
The \l/2 correction factor is 0.00150.
;
_exptl_crystal_colour 'clear light orange'
_exptl_crystal_density_diffrn 1.559
_exptl_crystal_density_meas ?
_exptl_crystal_description needle
_exptl_crystal_F_000 5888
_exptl_crystal_size_max 0.3
_exptl_crystal_size_mid 0.1
_exptl_crystal_size_min 0.08
_refine_diff_density_max 0.428
_refine_diff_density_min -0.173
_refine_diff_density_rms 0.046
_refine_ls_abs_structure_details
;
 Flack x determined using 3319 quotients [(I+)-(I-)]/[(I+)+(I-)]
 (Parsons, Flack and Wagner, Acta Cryst. B69 (2013) 249-259).
;
_refine_ls_abs_structure_Flack -0.010(2)
_refine_ls_extinction_method none
_refine_ls_goodness_of_fit_ref 1.065
_refine_ls_hydrogen_treatment constr
_refine_ls_matrix_type full
_refine_ls_number_parameters 402
_refine_ls_number_reflns 7280
_refine_ls_number_restraints 1
_refine_ls_restrained_S_all 1.065
_refine_ls_R_factor_all 0.0166
_refine_ls_R_factor_gt 0.0153
_refine_ls_shift/su_max 0.001
_refine_ls_shift/su_mean 0.000
_refine_ls_structure_factor_coef Fsqd
_refine_ls_weighting_details 'w=1/[\s^2^(Fo^2^)+(0.0167P)^2^+2.7781P] where P=(Fo^2^+2Fc^2^)/3'
_refine_ls_weighting_scheme calc
_refine_ls_wR_factor_gt 0.0332
_refine_ls_wR_factor_ref 0.0334
_reflns_Friedel_coverage 0.942
_reflns_Friedel_fraction_full 0.999
_reflns_Friedel_fraction_max 0.999
_reflns_number_gt 7034
_reflns_number_total 7280
_reflns_threshold_expression 'I > 2\s(I)'
_cod_data_source_file c6dt01389a2.cif
_cod_data_source_block NiBa_trimer
_cod_depositor_comments
;
The following automatic conversions were performed:

'_exptl_crystal_density_meas' value 'none' was changed to '?' - the
value is perceived as not measured.

Automatic conversion script
Id: cif_fix_values 4268 2015-11-12 08:31:59Z antanas 

 Adding full bibliography for 7039379--7039383.cif.
;
_cod_database_code 7039381
_shelx_shelxl_version_number 2014/7
_shelx_space_group_comment
;
The symmetry employed for this shelxl refinement is uniquely defined
by the following loop, which should always be used as a source of
symmetry information in preference to the above space-group names.
They are only intended as comments.
;

loop_
_space_group_symop_operation_xyz
'x, y, z'
'-x, -y, z'
'x+1/4, -y+1/4, z+1/4'
'-x+1/4, y+1/4, z+1/4'
'x, y+1/2, z+1/2'
'-x, -y+1/2, z+1/2'
'x+1/4, -y+3/4, z+3/4'
'-x+1/4, y+3/4, z+3/4'
'x+1/2, y, z+1/2'
'-x+1/2, -y, z+1/2'
'x+3/4, -y+1/4, z+3/4'
'-x+3/4, y+1/4, z+3/4'
'x+1/2, y+1/2, z'
'-x+1/2, -y+1/2, z'
'x+3/4, -y+3/4, z+1/4'
'-x+3/4, y+3/4, z+1/4'

loop_
_atom_site_label
_atom_site_type_symbol
_atom_site_fract_x
_atom_site_fract_y
_atom_site_fract_z
_atom_site_U_iso_or_equiv
_atom_site_adp_type
_atom_site_occupancy
_atom_site_site_symmetry_order
_atom_site_calc_flag
_atom_site_refinement_flags_posn
_atom_site_refinement_flags_adp
_atom_site_refinement_flags_occupancy
_atom_site_disorder_assembly
_atom_site_disorder_group
Ba1 Ba 0.5000 0.5000 0.44599(2) 0.00996(4) Uani 1 2 d S T P . .
Ni1 Ni 0.48104(2) 0.70901(2) 0.44759(2) 0.01080(6) Uani 1 1 d . . . . .
O11 O 0.45063(4) 0.61528(8) 0.41399(8) 0.0139(3) Uani 1 1 d . . . . .
C12 C 0.42726(6) 0.61177(13) 0.36588(13) 0.0182(5) Uani 1 1 d . . . . .
N13 N 0.41003(6) 0.66749(12) 0.33288(14) 0.0318(6) Uani 1 1 d . . . . .
C14 C 0.41726(6) 0.74516(14) 0.33777(14) 0.0239(5) Uani 1 1 d . . . . .
S15 S 0.45795(2) 0.78611(3) 0.35399(3) 0.01544(11) Uani 1 1 d . . . . .
O21 O 0.47964(4) 0.35254(8) 0.39420(8) 0.0136(3) Uani 1 1 d . . . . .
C22 C 0.44808(6) 0.33329(12) 0.37834(11) 0.0135(4) Uani 1 1 d . . . . .
N23 N 0.43260(5) 0.26455(11) 0.37610(11) 0.0160(4) Uani 1 1 d . . . . .
C24 C 0.44635(5) 0.19783(12) 0.40372(11) 0.0130(4) Uani 1 1 d . . . . .
S25 S 0.47673(2) 0.19059(3) 0.47101(3) 0.01453(11) Uani 1 1 d . . . . .
N26 N 0.43107(5) 0.13254(10) 0.37826(10) 0.0150(4) Uani 1 1 d . . . . .
C27 C 0.40008(6) 0.13609(13) 0.33023(13) 0.0205(5) Uani 1 1 d . . . . .
H27A H 0.3854 0.1821 0.3424 0.025 Uiso 1 1 calc R U . . .
H27B H 0.3852 0.0891 0.3374 0.025 Uiso 1 1 calc R U . . .
C28 C 0.41049(7) 0.14112(15) 0.25322(14) 0.0283(6) Uani 1 1 d . . . . .
H28A H 0.3889 0.1411 0.2241 0.042 Uiso 1 1 calc R U . . .
H28B H 0.4254 0.0963 0.2408 0.042 Uiso 1 1 calc R U . . .
H28C H 0.4239 0.1893 0.2450 0.042 Uiso 1 1 calc R U . . .
C29 C 0.44337(6) 0.05409(13) 0.39731(12) 0.0171(5) Uani 1 1 d . . . . .
H29A H 0.4691 0.0563 0.4089 0.021 Uiso 1 1 calc R U . . .
H29B H 0.4405 0.0193 0.3562 0.021 Uiso 1 1 calc R U . . .
C30 C 0.42329(7) 0.01975(14) 0.45920(13) 0.0258(5) Uani 1 1 d . . . . .
H30A H 0.3975 0.0222 0.4501 0.039 Uiso 1 1 calc R U . . .
H30B H 0.4289 0.0495 0.5018 0.039 Uiso 1 1 calc R U . . .
H30C H 0.4305 -0.0347 0.4658 0.039 Uiso 1 1 calc R U . . .
O31 O 0.49509(4) 0.63209(9) 0.52713(8) 0.0150(3) Uani 1 1 d . . . . .
C32 C 0.49020(6) 0.63846(13) 0.59281(12) 0.0168(4) Uani 1 1 d . . . . .
N33 N 0.48122(5) 0.69992(11) 0.62973(10) 0.0199(4) Uani 1 1 d . . . . .
C34 C 0.46836(6) 0.76649(13) 0.60102(12) 0.0172(4) Uani 1 1 d . . . . .
S35 S 0.43899(2) 0.76814(4) 0.53112(3) 0.01781(12) Uani 1 1 d . . . . .
N36 N 0.47853(6) 0.83147(11) 0.63495(10) 0.0226(4) Uani 1 1 d . . . . .
C37 C 0.50455(7) 0.82802(15) 0.69277(14) 0.0288(5) Uani 1 1 d . . . . .
H37A H 0.4992 0.7824 0.7227 0.035 Uiso 1 1 calc R U . . .
H37B H 0.5021 0.8754 0.7221 0.035 Uiso 1 1 calc R U . . .
C38 C 0.54273(8) 0.82202(19) 0.66661(16) 0.0398(7) Uani 1 1 d . . . . .
H38A H 0.5474 0.8638 0.6328 0.060 Uiso 1 1 calc R U . . .
H38B H 0.5463 0.7715 0.6438 0.060 Uiso 1 1 calc R U . . .
H38C H 0.5592 0.8269 0.7064 0.060 Uiso 1 1 calc R U . . .
C39 C 0.46781(8) 0.90921(14) 0.61183(14) 0.0327(6) Uani 1 1 d . . . . .
H39A H 0.4579 0.9059 0.5637 0.039 Uiso 1 1 calc R U . . .
H39B H 0.4891 0.9433 0.6102 0.039 Uiso 1 1 calc R U . . .
C40 C 0.44028(9) 0.94495(17) 0.66003(16) 0.0412(7) Uani 1 1 d . . . . .
H40A H 0.4322 0.9947 0.6404 0.062 Uiso 1 1 calc R U . . .
H40B H 0.4509 0.9539 0.7064 0.062 Uiso 1 1 calc R U . . .
H40C H 0.4199 0.9095 0.6646 0.062 Uiso 1 1 calc R U . . .
N51 N 0.43539(5) 0.47147(11) 0.36672(10) 0.0168(4) Uani 1 1 d . . . . .
C52 C 0.41453(6) 0.53097(14) 0.34580(13) 0.0194(5) Uani 1 1 d . . . . .
C53 C 0.38223(7) 0.52005(15) 0.31078(15) 0.0276(6) Uani 1 1 d . . . . .
H53 H 0.3686 0.5635 0.2955 0.033 Uiso 1 1 calc R U . . .
C54 C 0.37039(7) 0.44505(15) 0.29854(15) 0.0295(6) Uani 1 1 d . . . . .
H54 H 0.3484 0.4360 0.2750 0.035 Uiso 1 1 calc R U . . .
C55 C 0.39120(6) 0.38314(14) 0.32134(14) 0.0233(5) Uani 1 1 d . . . . .
H55 H 0.3834 0.3310 0.3148 0.028 Uiso 1 1 calc R U . . .
C56 C 0.42382(6) 0.39854(13) 0.35401(12) 0.0170(4) Uani 1 1 d . . . . .
N61 N 0.5000 0.5000 0.59986(14) 0.0201(6) Uani 1 2 d S T P . .
C62 C 0.49631(6) 0.56660(13) 0.63659(12) 0.0181(5) Uani 1 1 d . . . . .
C63 C 0.49704(6) 0.56924(14) 0.70968(12) 0.0203(5) Uani 1 1 d . . . . .
H63 H 0.4955 0.6176 0.7338 0.024 Uiso 1 1 calc R U . . .
C64 C 0.5000 0.5000 0.74648(18) 0.0223(7) Uani 1 2 d S T P . .
H64 H 0.5000 0.5000 0.7964 0.027 Uiso 1 2 calc R U P . .
N16B N 0.38663(19) 0.7949(4) 0.3427(5) 0.0130(15) Uani 0.374(8) 1 d . . P A 1
C19B C 0.35020(16) 0.7619(4) 0.3409(3) 0.0175(19) Uani 0.374(8) 1 d . . P A 1
H19A H 0.3330 0.8024 0.3560 0.021 Uiso 0.374(8) 1 calc R U P A 1
H19B H 0.3488 0.7184 0.3750 0.021 Uiso 0.374(8) 1 calc R U P A 1
C20B C 0.3393(2) 0.7321(4) 0.2688(4) 0.0243(19) Uani 0.374(8) 1 d . . P A 1
H20A H 0.3312 0.7759 0.2399 0.036 Uiso 0.374(8) 1 calc R U P A 1
H20B H 0.3200 0.6941 0.2738 0.036 Uiso 0.374(8) 1 calc R U P A 1
H20C H 0.3599 0.7072 0.2461 0.036 Uiso 0.374(8) 1 calc R U P A 1
N16A N 0.39072(12) 0.7878(2) 0.3110(3) 0.0150(9) Uani 0.626(8) 1 d . . P A 2
C19A C 0.35953(13) 0.7523(2) 0.2757(2) 0.0212(11) Uani 0.626(8) 1 d . . P A 2
H19C H 0.3680 0.7107 0.2438 0.025 Uiso 0.626(8) 1 calc R U P A 2
H19D H 0.3477 0.7925 0.2465 0.025 Uiso 0.626(8) 1 calc R U P A 2
C20A C 0.33244(12) 0.7182(3) 0.3260(3) 0.0327(14) Uani 0.626(8) 1 d . . P A 2
H20D H 0.3125 0.6961 0.2993 0.049 Uiso 0.626(8) 1 calc R U P A 2
H20E H 0.3235 0.7592 0.3572 0.049 Uiso 0.626(8) 1 calc R U P A 2
H20F H 0.3437 0.6772 0.3540 0.049 Uiso 0.626(8) 1 calc R U P A 2
C1 C 0.39027(7) 0.87507(14) 0.32267(15) 0.0280(6) Uani 1 1 d . . . . .
H1A H 0.3663 0.8928 0.3380 0.034 Uiso 1 1 calc R U . A 2
H1B H 0.4081 0.8905 0.3585 0.034 Uiso 1 1 calc R U . A 2
C2 C 0.39959(8) 0.90806(16) 0.25230(15) 0.0329(6) Uani 1 1 d . . . . .
H2A H 0.4236 0.8910 0.2390 0.049 Uiso 1 1 calc R U . . .
H2B H 0.3989 0.9651 0.2545 0.049 Uiso 1 1 calc R U . . .
H2C H 0.3823 0.8897 0.2173 0.049 Uiso 1 1 calc R U . . .

loop_
_atom_site_aniso_label
_atom_site_aniso_U_11
_atom_site_aniso_U_22
_atom_site_aniso_U_33
_atom_site_aniso_U_23
_atom_site_aniso_U_13
_atom_site_aniso_U_12
Ba1 0.00750(7) 0.01078(7) 0.01160(7) 0.000 0.000 0.00015(6)
Ni1 0.00885(11) 0.01098(12) 0.01255(12) -0.00001(11) 0.00007(11) 0.00003(9)
O11 0.0095(7) 0.0115(7) 0.0206(8) 0.0012(6) -0.0018(6) -0.0005(6)
C12 0.0102(9) 0.0145(11) 0.0299(12) 0.0027(9) -0.0033(9) -0.0019(8)
N13 0.0224(10) 0.0126(10) 0.0604(16) 0.0068(10) -0.0240(11) -0.0030(8)
C14 0.0183(11) 0.0147(11) 0.0386(14) 0.0044(10) -0.0116(11) -0.0010(9)
S15 0.0136(2) 0.0138(3) 0.0190(3) 0.0029(2) -0.0035(2) -0.0015(2)
O21 0.0102(7) 0.0131(7) 0.0175(8) 0.0002(6) -0.0035(6) -0.0008(6)
C22 0.0125(10) 0.0139(10) 0.0140(10) -0.0018(8) -0.0017(8) -0.0001(8)
N23 0.0123(9) 0.0120(9) 0.0239(10) -0.0006(8) -0.0024(8) -0.0017(7)
C24 0.0093(9) 0.0157(10) 0.0140(10) -0.0004(8) 0.0040(8) -0.0006(8)
S25 0.0132(2) 0.0153(3) 0.0151(2) 0.0023(2) -0.0006(2) -0.0029(2)
N26 0.0136(8) 0.0117(9) 0.0198(10) -0.0004(7) -0.0012(7) -0.0005(7)
C27 0.0160(11) 0.0137(11) 0.0319(13) -0.0026(9) -0.0077(10) -0.0019(9)
C28 0.0306(13) 0.0252(13) 0.0290(14) -0.0008(11) -0.0114(11) 0.0035(11)
C29 0.0169(11) 0.0134(10) 0.0209(11) -0.0014(9) -0.0006(9) 0.0005(8)
C30 0.0321(13) 0.0177(11) 0.0275(15) 0.0031(10) 0.0039(11) -0.0024(9)
O31 0.0201(8) 0.0139(7) 0.0110(7) -0.0004(6) 0.0009(6) 0.0019(6)
C32 0.0195(10) 0.0153(11) 0.0154(11) -0.0003(9) 0.0004(9) 0.0002(9)
N33 0.0317(11) 0.0139(9) 0.0140(9) -0.0012(7) 0.0019(8) 0.0030(8)
C34 0.0212(11) 0.0163(11) 0.0140(10) -0.0002(8) 0.0076(9) -0.0003(9)
S35 0.0150(3) 0.0188(3) 0.0196(3) -0.0021(2) 0.0032(2) 0.0034(2)
N36 0.0364(12) 0.0141(10) 0.0172(10) -0.0006(8) -0.0014(9) 0.0013(9)
C37 0.0441(14) 0.0232(12) 0.0190(11) -0.0032(11) -0.0066(12) -0.0027(11)
C38 0.0393(16) 0.0502(18) 0.0297(14) 0.0042(13) -0.0086(13) -0.0111(14)
C39 0.0573(18) 0.0141(12) 0.0268(13) 0.0002(10) -0.0072(13) -0.0011(12)
C40 0.0569(19) 0.0280(15) 0.0388(17) -0.0058(12) -0.0119(15) 0.0158(14)
N51 0.0122(9) 0.0133(9) 0.0250(10) 0.0008(8) -0.0049(8) 0.0000(7)
C52 0.0143(11) 0.0131(11) 0.0309(13) 0.0017(10) -0.0077(10) 0.0006(9)
C53 0.0192(12) 0.0164(11) 0.0472(17) 0.0034(11) -0.0179(12) 0.0000(10)
C54 0.0190(12) 0.0211(13) 0.0484(17) 0.0012(12) -0.0198(12) -0.0024(10)
C55 0.0193(11) 0.0153(11) 0.0354(14) -0.0009(10) -0.0110(10) -0.0036(9)
C56 0.0147(10) 0.0137(11) 0.0226(12) 0.0012(9) -0.0047(9) -0.0009(9)
N61 0.0322(15) 0.0142(13) 0.0137(13) 0.000 0.000 0.0038(12)
C62 0.0246(12) 0.0143(11) 0.0153(11) -0.0001(8) 0.0011(9) 0.0042(9)
C63 0.0255(11) 0.0197(11) 0.0158(12) -0.0033(9) -0.0008(10) 0.0075(9)
C64 0.0277(18) 0.0267(18) 0.0126(15) 0.000 0.000 0.0075(15)
N16B 0.015(3) 0.014(3) 0.010(4) 0.000(3) -0.003(3) 0.004(2)
C19B 0.012(3) 0.017(4) 0.023(3) 0.003(2) 0.002(3) 0.005(3)
C20B 0.018(4) 0.031(4) 0.024(4) 0.004(3) -0.010(3) 0.000(3)
N16A 0.0148(18) 0.0128(18) 0.018(2) 0.0006(18) -0.0048(18) 0.0014(13)
C19A 0.017(2) 0.020(2) 0.027(2) 0.0044(16) -0.0130(18) 0.0033(17)
C20A 0.018(2) 0.038(3) 0.043(3) -0.001(2) 0.004(2) -0.001(2)
C1 0.0196(12) 0.0166(12) 0.0478(17) 0.0074(12) -0.0023(11) 0.0050(10)
C2 0.0351(14) 0.0299(14) 0.0335(14) -0.0015(12) -0.0098(12) 0.0050(12)

loop_
_atom_type_symbol
_atom_type_description
_atom_type_scat_dispersion_real
_atom_type_scat_dispersion_imag
_atom_type_scat_source
C C 0.0033 0.0016 'International Tables Vol C Tables 4.2.6.8 and 6.1.1.4'
H H 0.0000 0.0000 'International Tables Vol C Tables 4.2.6.8 and 6.1.1.4'
Ba Ba -0.3244 2.2819 'International Tables Vol C Tables 4.2.6.8 and 6.1.1.4'
N N 0.0061 0.0033 'International Tables Vol C Tables 4.2.6.8 and 6.1.1.4'
Ni Ni 0.3393 1.1124 'International Tables Vol C Tables 4.2.6.8 and 6.1.1.4'
O O 0.0106 0.0060 'International Tables Vol C Tables 4.2.6.8 and 6.1.1.4'
S S 0.1246 0.1234 'International Tables Vol C Tables 4.2.6.8 and 6.1.1.4'

loop_
_geom_angle_atom_site_label_1
_geom_angle_atom_site_label_2
_geom_angle_atom_site_label_3
_geom_angle
_geom_angle_site_symmetry_1
_geom_angle_site_symmetry_3
O31 Ba1 O31 111.68(6) 2_665 .
O31 Ba1 O11 139.10(4) 2_665 .
O31 Ba1 O11 59.38(4) . .
O31 Ba1 O11 59.38(4) 2_665 2_665
O31 Ba1 O11 139.09(4) . 2_665
O11 Ba1 O11 154.65(6) . 2_665
O31 Ba1 O21 58.28(4) 2_665 .
O31 Ba1 O21 156.64(4) . .
O11 Ba1 O21 112.53(4) . .
O11 Ba1 O21 57.56(4) 2_665 .
O31 Ba1 O21 156.64(4) 2_665 2_665
O31 Ba1 O21 58.28(4) . 2_665
O11 Ba1 O21 57.56(4) . 2_665
O11 Ba1 O21 112.53(4) 2_665 2_665
O21 Ba1 O21 139.12(6) . 2_665
O31 Ba1 N51 102.07(5) 2_665 .
O31 Ba1 N51 112.12(5) . .
O11 Ba1 N51 56.59(5) . .
O11 Ba1 N51 108.77(5) 2_665 .
O21 Ba1 N51 55.94(5) . .
O21 Ba1 N51 101.29(5) 2_665 .
O31 Ba1 N51 112.12(5) 2_665 2_665
O31 Ba1 N51 102.07(5) . 2_665
O11 Ba1 N51 108.77(5) . 2_665
O11 Ba1 N51 56.59(5) 2_665 2_665
O21 Ba1 N51 101.29(5) . 2_665
O21 Ba1 N51 55.94(5) 2_665 2_665
N51 Ba1 N51 117.14(8) . 2_665
O31 Ba1 N61 55.84(3) 2_665 .
O31 Ba1 N61 55.84(3) . .
O11 Ba1 N61 102.67(3) . .
O11 Ba1 N61 102.68(3) 2_665 .
O21 Ba1 N61 110.44(3) . .
O21 Ba1 N61 110.44(3) 2_665 .
N51 Ba1 N61 121.43(4) . .
N51 Ba1 N61 121.43(4) 2_665 .
O31 Ba1 Ni1 34.24(3) 2_665 2_665
O31 Ba1 Ni1 144.82(3) . 2_665
O11 Ba1 Ni1 146.15(3) . 2_665
O11 Ba1 Ni1 34.23(3) 2_665 2_665
O21 Ba1 Ni1 34.43(3) . 2_665
O21 Ba1 Ni1 146.16(3) 2_665 2_665
N51 Ba1 Ni1 90.03(4) . 2_665
N51 Ba1 Ni1 90.47(4) 2_665 2_665
N61 Ba1 Ni1 89.525(5) . 2_665
O31 Ba1 Ni1 144.82(3) 2_665 .
O31 Ba1 Ni1 34.24(3) . .
O11 Ba1 Ni1 34.23(3) . .
O11 Ba1 Ni1 146.15(3) 2_665 .
O21 Ba1 Ni1 146.16(3) . .
O21 Ba1 Ni1 34.43(3) 2_665 .
N51 Ba1 Ni1 90.47(4) . .
N51 Ba1 Ni1 90.03(4) 2_665 .
N61 Ba1 Ni1 89.523(5) . .
Ni1 Ba1 Ni1 179.048(10) 2_665 .
O11 Ni1 O31 82.55(6) . .
O11 Ni1 O21 81.00(6) . 2_665
O31 Ni1 O21 81.57(6) . 2_665
O11 Ni1 S25 169.97(4) . 2_665
O31 Ni1 S25 98.96(4) . 2_665
O21 Ni1 S25 89.38(4) 2_665 2_665
O11 Ni1 S15 90.07(4) . .
O31 Ni1 S15 172.12(4) . .
O21 Ni1 S15 100.04(4) 2_665 .
S25 Ni1 S15 88.79(2) 2_665 .
O11 Ni1 S35 99.68(4) . .
O31 Ni1 S35 87.33(4) . .
O21 Ni1 S35 168.71(5) 2_665 .
S25 Ni1 S35 90.31(2) 2_665 .
S15 Ni1 S35 91.23(2) . .
O11 Ni1 Ba1 48.88(4) . .
O31 Ni1 Ba1 48.17(4) . .
O21 Ni1 Ba1 50.17(4) 2_665 .
S25 Ni1 Ba1 125.654(16) 2_665 .
S15 Ni1 Ba1 127.544(17) . .
S35 Ni1 Ba1 122.344(17) . .
C12 O11 Ni1 129.71(13) . .
C12 O11 Ba1 125.74(13) . .
Ni1 O11 Ba1 96.89(5) . .
O11 C12 N13 130.5(2) . .
O11 C12 C52 116.27(19) . .
N13 C12 C52 113.0(2) . .
C12 N13 C14 125.6(2) . .
N16A C14 N13 111.2(3) . .
N13 C14 N16B 115.4(3) . .
N16A C14 S15 120.5(2) . .
N13 C14 S15 126.34(18) . .
N16B C14 S15 117.2(3) . .
C14 S15 Ni1 103.33(9) . .
C22 O21 Ni1 130.28(14) . 2_665
C22 O21 Ba1 124.81(13) . .
Ni1 O21 Ba1 95.40(5) 2_665 .
O21 C22 N23 130.9(2) . .
O21 C22 C56 116.13(18) . .
N23 C22 C56 112.92(18) . .
C22 N23 C24 125.16(19) . .
N26 C24 N23 113.61(18) . .
N26 C24 S25 119.25(16) . .
N23 C24 S25 126.81(17) . .
C24 S25 Ni1 104.35(7) . 2_665
C24 N26 C29 122.73(18) . .
C24 N26 C27 121.38(18) . .
C29 N26 C27 115.88(17) . .
N26 C27 C28 113.41(19) . .
N26 C27 H27A 108.9 . .
C28 C27 H27A 108.9 . .
N26 C27 H27B 108.9 . .
C28 C27 H27B 108.9 . .
H27A C27 H27B 107.7 . .
C27 C28 H28A 109.5 . .
C27 C28 H28B 109.5 . .
H28A C28 H28B 109.5 . .
C27 C28 H28C 109.5 . .
H28A C28 H28C 109.5 . .
H28B C28 H28C 109.5 . .
N26 C29 C30 113.12(19) . .
N26 C29 H29A 109.0 . .
C30 C29 H29A 109.0 . .
N26 C29 H29B 109.0 . .
C30 C29 H29B 109.0 . .
H29A C29 H29B 107.8 . .
C29 C30 H30A 109.5 . .
C29 C30 H30B 109.5 . .
H30A C30 H30B 109.5 . .
C29 C30 H30C 109.5 . .
H30A C30 H30C 109.5 . .
H30B C30 H30C 109.5 . .
C32 O31 Ni1 128.85(14) . .
C32 O31 Ba1 129.36(14) . .
Ni1 O31 Ba1 97.59(6) . .
O31 C32 N33 129.4(2) . .
O31 C32 C62 116.92(19) . .
N33 C32 C62 113.69(19) . .
C32 N33 C34 123.6(2) . .
N36 C34 N33 113.9(2) . .
N36 C34 S35 122.49(18) . .
N33 C34 S35 123.42(17) . .
C34 S35 Ni1 94.79(8) . .
C34 N36 C39 122.4(2) . .
C34 N36 C37 120.9(2) . .
C39 N36 C37 116.34(19) . .
N36 C37 C38 112.4(2) . .
N36 C37 H37A 109.1 . .
C38 C37 H37A 109.1 . .
N36 C37 H37B 109.1 . .
C38 C37 H37B 109.1 . .
H37A C37 H37B 107.9 . .
C37 C38 H38A 109.5 . .
C37 C38 H38B 109.5 . .
H38A C38 H38B 109.5 . .
C37 C38 H38C 109.5 . .
H38A C38 H38C 109.5 . .
H38B C38 H38C 109.5 . .
N36 C39 C40 112.1(2) . .
N36 C39 H39A 109.2 . .
C40 C39 H39A 109.2 . .
N36 C39 H39B 109.2 . .
C40 C39 H39B 109.2 . .
H39A C39 H39B 107.9 . .
C39 C40 H40A 109.5 . .
C39 C40 H40B 109.5 . .
H40A C40 H40B 109.5 . .
C39 C40 H40C 109.5 . .
H40A C40 H40C 109.5 . .
H40B C40 H40C 109.5 . .
C52 N51 C56 117.76(19) . .
C52 N51 Ba1 120.73(14) . .
C56 N51 Ba1 121.33(13) . .
N51 C52 C53 122.9(2) . .
N51 C52 C12 115.94(19) . .
C53 C52 C12 121.1(2) . .
C54 C53 C52 119.0(2) . .
C54 C53 H53 120.5 . .
C52 C53 H53 120.5 . .
C53 C54 C55 118.7(2) . .
C53 C54 H54 120.6 . .
C55 C54 H54 120.6 . .
C54 C55 C56 119.0(2) . .
C54 C55 H55 120.5 . .
C56 C55 H55 120.5 . .
N51 C56 C55 122.5(2) . .
N51 C56 C22 116.09(18) . .
C55 C56 C22 121.38(19) . .
C62 N61 C62 117.5(3) 2_665 .
C62 N61 Ba1 121.25(14) 2_665 .
C62 N61 Ba1 121.25(14) . .
N61 C62 C63 123.0(2) . .
N61 C62 C32 115.1(2) . .
C63 C62 C32 121.9(2) . .
C64 C63 C62 118.6(2) . .
C64 C63 H63 120.7 . .
C62 C63 H63 120.7 . .
C63 C64 C63 119.2(3) 2_665 .
C63 C64 H64 120.4 2_665 .
C63 C64 H64 120.4 . .
C14 N16B C1 118.6(5) . .
C14 N16B C19B 120.5(5) . .
C1 N16B C19B 116.7(5) . .
N16B C19B C20B 113.4(7) . .
N16B C19B H19A 108.9 . .
C20B C19B H19A 108.9 . .
N16B C19B H19B 108.9 . .
C20B C19B H19B 108.9 . .
H19A C19B H19B 107.7 . .
C19B C20B H20A 109.5 . .
C19B C20B H20B 109.5 . .
H20A C20B H20B 109.5 . .
C19B C20B H20C 109.5 . .
H20A C20B H20C 109.5 . .
H20B C20B H20C 109.5 . .
C14 N16A C19A 122.4(4) . .
C14 N16A C1 119.6(3) . .
C19A N16A C1 117.7(3) . .
N16A C19A C20A 113.6(4) . .
N16A C19A H19C 108.8 . .
C20A C19A H19C 108.8 . .
N16A C19A H19D 108.8 . .
C20A C19A H19D 108.8 . .
H19C C19A H19D 107.7 . .
C19A C20A H20D 109.5 . .
C19A C20A H20E 109.5 . .
H20D C20A H20E 109.5 . .
C19A C20A H20F 109.5 . .
H20D C20A H20F 109.5 . .
H20E C20A H20F 109.5 . .
N16B C1 C2 128.6(4) . .
C2 C1 N16A 104.0(3) . .
C2 C1 H1A 111.0 . .
N16A C1 H1A 111.0 . .
C2 C1 H1B 111.0 . .
N16A C1 H1B 111.0 . .
H1A C1 H1B 109.0 . .
C1 C2 H2A 109.5 . .
C1 C2 H2B 109.5 . .
H2A C2 H2B 109.5 . .
C1 C2 H2C 109.5 . .
H2A C2 H2C 109.5 . .
H2B C2 H2C 109.5 . .

loop_
_geom_bond_atom_site_label_1
_geom_bond_atom_site_label_2
_geom_bond_distance
_geom_bond_site_symmetry_2
Ba1 O31 2.7494(15) 2_665
Ba1 O31 2.7494(15) .
Ba1 O11 2.7755(14) .
Ba1 O11 2.7755(14) 2_665
Ba1 O21 2.8213(14) .
Ba1 O21 2.8213(14) 2_665
Ba1 N51 2.8925(18) .
Ba1 N51 2.8926(18) 2_665
Ba1 N61 2.928(3) .
Ba1 Ni1 3.6576(4) 2_665
Ba1 Ni1 3.6576(4) .
Ni1 O11 2.0723(14) .
Ni1 O31 2.0762(15) .
Ni1 O21 2.0774(14) 2_665
Ni1 S25 2.3806(6) 2_665
Ni1 S15 2.3814(6) .
Ni1 S35 2.4567(6) .
O11 C12 1.268(3) .
C12 N13 1.313(3) .
C12 C52 1.516(3) .
N13 C14 1.364(3) .
C14 N16A 1.334(5) .
C14 N16B 1.433(7) .
C14 S15 1.706(2) .
O21 C22 1.263(3) .
O21 Ni1 2.0773(14) 2_665
C22 N23 1.315(3) .
C22 C56 1.515(3) .
N23 C24 1.361(3) .
C24 N26 1.348(3) .
C24 S25 1.717(2) .
S25 Ni1 2.3807(6) 2_665
N26 C29 1.469(3) .
N26 C27 1.478(3) .
C27 C28 1.519(4) .
C27 H27A 0.9900 .
C27 H27B 0.9900 .
C28 H28A 0.9800 .
C28 H28B 0.9800 .
C28 H28C 0.9800 .
C29 C30 1.517(3) .
C29 H29A 0.9900 .
C29 H29B 0.9900 .
C30 H30A 0.9800 .
C30 H30B 0.9800 .
C30 H30C 0.9800 .
O31 C32 1.268(3) .
C32 N33 1.311(3) .
C32 C62 1.506(3) .
N33 C34 1.355(3) .
C34 N36 1.344(3) .
C34 S35 1.726(2) .
N36 C39 1.461(3) .
N36 C37 1.471(3) .
C37 C38 1.517(4) .
C37 H37A 0.9900 .
C37 H37B 0.9900 .
C38 H38A 0.9800 .
C38 H38B 0.9800 .
C38 H38C 0.9800 .
C39 C40 1.510(4) .
C39 H39A 0.9900 .
C39 H39B 0.9900 .
C40 H40A 0.9800 .
C40 H40B 0.9800 .
C40 H40C 0.9800 .
N51 C52 1.346(3) .
N51 C56 1.347(3) .
C52 C53 1.393(3) .
C53 C54 1.381(3) .
C53 H53 0.9500 .
C54 C55 1.387(3) .
C54 H54 0.9500 .
C55 C56 1.396(3) .
C55 H55 0.9500 .
N61 C62 1.347(3) 2_665
N61 C62 1.347(3) .
C62 C63 1.392(3) .
C63 C64 1.384(3) .
C63 H63 0.9500 .
C64 C63 1.384(3) 2_665
C64 H64 0.9500 .
N16B C1 1.434(7) .
N16B C19B 1.478(10) .
C19B C20B 1.521(11) .
C19B H19A 0.9900 .
C19B H19B 0.9900 .
C20B H20A 0.9800 .
C20B H20B 0.9800 .
C20B H20C 0.9800 .
N16A C19A 1.479(7) .
N16A C1 1.515(5) .
C19A C20A 1.513(7) .
C19A H19C 0.9900 .
C19A H19D 0.9900 .
C20A H20D 0.9800 .
C20A H20E 0.9800 .
C20A H20F 0.9800 .
C1 C2 1.495(4) .
C1 H1A 0.9900 .
C1 H1B 0.9900 .
C2 H2A 0.9800 .
C2 H2B 0.9800 .
C2 H2C 0.9800 .

loop_
_geom_torsion_atom_site_label_1
_geom_torsion_atom_site_label_2
_geom_torsion_atom_site_label_3
_geom_torsion_atom_site_label_4
_geom_torsion
_geom_torsion_site_symmetry_1
_geom_torsion_site_symmetry_4
Ni1 O11 C12 N13 -15.7(4) . .
Ba1 O11 C12 N13 -157.9(2) . .
Ni1 O11 C12 C52 169.56(15) . .
Ba1 O11 C12 C52 27.4(3) . .
O11 C12 N13 C14 9.0(5) . .
C52 C12 N13 C14 -176.1(3) . .
C12 N13 C14 N16A -166.2(4) . .
C12 N13 C14 N16B -138.0(5) . .
C12 N13 C14 S15 29.6(4) . .
N16A C14 S15 Ni1 152.4(3) . .
N13 C14 S15 Ni1 -44.7(3) . .
N16B C14 S15 Ni1 122.7(4) . .
Ni1 O21 C22 N23 -17.1(4) 2_665 .
Ba1 O21 C22 N23 -154.80(19) . .
Ni1 O21 C22 C56 166.45(14) 2_665 .
Ba1 O21 C22 C56 28.8(2) . .
O21 C22 N23 C24 13.0(4) . .
C56 C22 N23 C24 -170.5(2) . .
C22 N23 C24 N26 -162.3(2) . .
C22 N23 C24 S25 24.4(3) . .
N26 C24 S25 Ni1 145.31(15) . 2_665
N23 C24 S25 Ni1 -41.7(2) . 2_665
N23 C24 N26 C29 175.88(19) . .
S25 C24 N26 C29 -10.3(3) . .
N23 C24 N26 C27 -5.5(3) . .
S25 C24 N26 C27 168.33(16) . .
C24 N26 C27 C28 88.8(3) . .
C29 N26 C27 C28 -92.5(2) . .
C24 N26 C29 C30 93.1(2) . .
C27 N26 C29 C30 -85.5(2) . .
Ni1 O31 C32 N33 -14.0(3) . .
Ba1 O31 C32 N33 -165.70(18) . .
Ni1 O31 C32 C62 167.76(14) . .
Ba1 O31 C32 C62 16.1(3) . .
O31 C32 N33 C34 13.9(4) . .
C62 C32 N33 C34 -167.8(2) . .
C32 N33 C34 N36 -145.6(2) . .
C32 N33 C34 S35 38.9(3) . .
N36 C34 S35 Ni1 120.56(18) . .
N33 C34 S35 Ni1 -64.26(19) . .
N33 C34 N36 C39 179.3(2) . .
S35 C34 N36 C39 -5.1(3) . .
N33 C34 N36 C37 6.5(3) . .
S35 C34 N36 C37 -177.91(18) . .
C34 N36 C37 C38 79.6(3) . .
C39 N36 C37 C38 -93.6(3) . .
C34 N36 C39 C40 107.4(3) . .
C37 N36 C39 C40 -79.4(3) . .
C56 N51 C52 C53 -1.3(4) . .
Ba1 N51 C52 C53 -176.5(2) . .
C56 N51 C52 C12 175.7(2) . .
Ba1 N51 C52 C12 0.4(3) . .
O11 C12 C52 N51 -16.9(3) . .
N13 C12 C52 N51 167.4(2) . .
O11 C12 C52 C53 160.1(2) . .
N13 C12 C52 C53 -15.5(4) . .
N51 C52 C53 C54 1.9(4) . .
C12 C52 C53 C54 -174.9(3) . .
C52 C53 C54 C55 -0.3(4) . .
C53 C54 C55 C56 -1.8(4) . .
C52 N51 C56 C55 -1.0(4) . .
Ba1 N51 C56 C55 174.25(18) . .
C52 N51 C56 C22 180.0(2) . .
Ba1 N51 C56 C22 -4.8(3) . .
C54 C55 C56 N51 2.5(4) . .
C54 C55 C56 C22 -178.5(2) . .
O21 C22 C56 N51 -14.5(3) . .
N23 C22 C56 N51 168.4(2) . .
O21 C22 C56 C55 166.4(2) . .
N23 C22 C56 C55 -10.7(3) . .
C62 N61 C62 C63 1.59(16) 2_665 .
Ba1 N61 C62 C63 -178.41(16) . .
C62 N61 C62 C32 -176.7(2) 2_665 .
Ba1 N61 C62 C32 3.3(2) . .
O31 C32 C62 N61 -11.6(3) . .
N33 C32 C62 N61 169.96(18) . .
O31 C32 C62 C63 170.2(2) . .
N33 C32 C62 C63 -8.3(3) . .
N61 C62 C63 C64 -3.1(3) . .
C32 C62 C63 C64 175.02(18) . .
C62 C63 C64 C63 1.47(15) . 2_665
N13 C14 N16B C1 -157.6(5) . .
S15 C14 N16B C1 33.6(8) . .
N13 C14 N16B C19B -1.2(8) . .
S15 C14 N16B C19B -170.0(5) . .
C14 N16B C19B C20B -71.8(8) . .
C1 N16B C19B C20B 85.0(8) . .
N13 C14 N16A C19A -4.9(6) . .
S15 C14 N16A C19A 160.3(3) . .
N13 C14 N16A C1 169.2(4) . .
S15 C14 N16A C1 -25.5(6) . .
C14 N16A C19A C20A 77.4(6) . .
C1 N16A C19A C20A -96.9(5) . .
C14 N16B C1 C2 62.3(7) . .
C19B N16B C1 C2 -94.9(7) . .
C14 N16A C1 C2 107.7(4) . .
C19A N16A C1 C2 -77.9(4) . .
